data_1537361
loop_
_publ_author_name
'Hahn, H.'
'Frank, G.'
'Klingler, W.'

_publ_section_title
;
 Zur Struktur des Cu2 Hg I4-beta und des Ag2 Hg I4-beta
;
_journal_name_full 'Zeitschrift fuer Anorganische und Allgemeine Chemie'
_journal_page_first 271
_journal_page_last 280
_journal_volume 279
_journal_year 1955
_chemical_formula_sum 'Cu2 Hg I4'
_chemical_name_systematic 'Cu2 (Hg I4)'
_space_group_IT_number 121
_symmetry_space_group_name_Hall 'I -4 2'
_symmetry_space_group_name_H-M 'I -4 2 m'
_cell_angle_alpha 90
_cell_angle_beta 90
_cell_angle_gamma 90
_cell_formula_units_Z 2
_cell_length_a 6.092
_cell_length_b 6.092
_cell_length_c 12.243
_cell_volume 454.368
_citation_journal_id_ASTM ZAACAB
_cod_data_source_file Hahn_ZAACAB_1955_831.cif
_cod_data_source_block Cu2Hg1I4
_cod_original_cell_volume 454.3679
_cod_original_formula_sum 'Cu2 Hg1 I4'
_cod_database_code 1537361

loop_
_symmetry_equiv_pos_as_xyz
x,y,z
y,-x,-z
-x,-y,z
-y,x,-z
x,-y,-z
-y,-x,z
-x,y,-z
y,x,z
x+1/2,y+1/2,z+1/2
y+1/2,-x+1/2,-z+1/2
-x+1/2,-y+1/2,z+1/2
-y+1/2,x+1/2,-z+1/2
x+1/2,-y+1/2,-z+1/2
-y+1/2,-x+1/2,z+1/2
-x+1/2,y+1/2,-z+1/2
y+1/2,x+1/2,z+1/2

loop_
_atom_site_label
_atom_site_type_symbol
_atom_site_fract_x
_atom_site_fract_y
_atom_site_fract_z
_atom_site_occupancy
_atom_site_U_iso_or_equiv
I1 I-1 0.27 0.27 0.13 1 0.0
Cu1 Cu+1 0 0.5 0.25 1 0.0
Hg1 Hg+2 0 0 0 1 0.0
